data_2228518
loop_
_publ_author_name
'Vimalraj, V.'
'Pandiarajan, K.'

_publ_section_title
;
 1-Acetyl-2-<i>r</i>,6-<i>c</i>-bis(4-chlorophenyl)-3-methyl-1,2,5,6-tetrahydropyridin-4-yl
 acetate
;
_journal_coeditor_code PV2343
_journal_issue 12
_journal_name_full 'Acta Crystallographica Section E'
_journal_page_first o3259
_journal_paper_doi 10.1107/S1600536810047586
_journal_volume 66
_journal_year 2010
_chemical_formula_iupac 'C22 H21 Cl2 N O3'
_chemical_formula_moiety 'C22 H21 Cl2 N O3'
_chemical_formula_sum 'C22 H21 Cl2 N O3'
_chemical_formula_weight 418.30
_chemical_melting_point 411
_chemical_name_systematic
;
1-Acetyl-2-r,6-c-bis(4-chlorophenyl)-3-methyl-1,2,5,6-tetrahydropyridin-4-yl
acetate
;
_space_group_IT_number 9
_symmetry_cell_setting monoclinic
_symmetry_space_group_name_Hall 'C -2yc'
_symmetry_space_group_name_H-M 'C 1 c 1'
_atom_sites_solution_hydrogens geom
_atom_sites_solution_primary direct
_atom_sites_solution_secondary difmap
_audit_creation_method SHELXL-97
_cell_angle_alpha 90.00
_cell_angle_beta 124.27(3)
_cell_angle_gamma 90.00
_cell_formula_units_Z 4
_cell_length_a 16.560(3)
_cell_length_b 14.809(3)
_cell_length_c 10.241(2)
_cell_measurement_reflns_used 6663
_cell_measurement_temperature 293(2)
_cell_measurement_theta_max 59.23
_cell_measurement_theta_min 2.75
_cell_volume 2075.5(10)
_computing_cell_refinement 'APEX2 and SAINT (Bruker, 2004)'
_computing_data_collection 'APEX2 (Bruker, 2004)'
_computing_data_reduction 'SAINT (Bruker, 2004)'
_computing_molecular_graphics 'ORTEP-3 (Farrugia, 1997) and <i>Mercury</i> (Bruno <i>et al.</i>, 2002)'
_computing_publication_material 'PLATON (Spek, 2009)'
_computing_structure_refinement 'SHELXL97 (Sheldrick, 2008)'
_computing_structure_solution 'SIR92 (Altomare <i>et al.</i>, 1993)'
_diffrn_ambient_temperature 293(2)
_diffrn_measured_fraction_theta_full 0.990
_diffrn_measured_fraction_theta_max 0.990
_diffrn_measurement_device_type 'Bruker Kappa APEXII CCD'
_diffrn_measurement_method '\w and \f'
_diffrn_radiation_monochromator graphite
_diffrn_radiation_type MoK\a
_diffrn_radiation_wavelength 0.71073
_diffrn_reflns_av_R_equivalents 0.0197
_diffrn_reflns_av_sigmaI/netI 0.0259
_diffrn_reflns_limit_h_max 22
_diffrn_reflns_limit_h_min -22
_diffrn_reflns_limit_k_max 20
_diffrn_reflns_limit_k_min -20
_diffrn_reflns_limit_l_max 14
_diffrn_reflns_limit_l_min -14
_diffrn_reflns_number 13520
_diffrn_reflns_theta_full 29.64
_diffrn_reflns_theta_max 29.64
_diffrn_reflns_theta_min 2.03
_diffrn_standards_decay_% 0
_diffrn_standards_number 0
_exptl_absorpt_coefficient_mu 0.335
_exptl_absorpt_correction_T_max 0.9360
_exptl_absorpt_correction_T_min 0.8661
_exptl_absorpt_correction_type multi-scan
_exptl_absorpt_process_details '(SADABS; Bruker, 1999)'
_exptl_crystal_colour colourless
_exptl_crystal_density_diffrn 1.339
_exptl_crystal_density_method 'not measured'
_exptl_crystal_description block
_exptl_crystal_F_000 872
_exptl_crystal_size_max 0.30
_exptl_crystal_size_mid 0.25
_exptl_crystal_size_min 0.20
_refine_diff_density_max 0.268
_refine_diff_density_min -0.167
_refine_ls_abs_structure_details 'Flack (1983), 2649 Friedel pairs'
_refine_ls_abs_structure_Flack 0.02(5)
_refine_ls_extinction_method none
_refine_ls_goodness_of_fit_ref 1.039
_refine_ls_hydrogen_treatment constr
_refine_ls_matrix_type full
_refine_ls_number_parameters 256
_refine_ls_number_reflns 5546
_refine_ls_number_restraints 2
_refine_ls_restrained_S_all 1.039
_refine_ls_R_factor_all 0.0485
_refine_ls_R_factor_gt 0.0370
_refine_ls_shift/su_max 0.011
_refine_ls_shift/su_mean 0.000
_refine_ls_structure_factor_coef Fsqd
_refine_ls_weighting_details 'calc w=1/[\s^2^(Fo^2^)+(0.0528P)^2^+0.2729P] where P=(Fo^2^+2Fc^2^)/3'
_refine_ls_weighting_scheme calc
_refine_ls_wR_factor_gt 0.0931
_refine_ls_wR_factor_ref 0.1002
_reflns_number_gt 4578
_reflns_number_total 5546
_reflns_threshold_expression I>2\s(I)
_cod_data_source_file pv2343.cif
_cod_data_source_block I
_cod_original_sg_symbol_H-M 'C c'
_cod_database_code 2228518
_cod_database_fobs_code 2228518

loop_
_symmetry_equiv_pos_as_xyz
'x, y, z'
'x, -y, z+1/2'
'x+1/2, y+1/2, z'
'x+1/2, -y+1/2, z+1/2'

loop_
_atom_site_type_symbol
_atom_site_label
_atom_site_fract_x
_atom_site_fract_y
_atom_site_fract_z
_atom_site_U_iso_or_equiv
_atom_site_adp_type
_atom_site_calc_flag
_atom_site_refinement_flags
_atom_site_occupancy
_atom_site_disorder_assembly
_atom_site_disorder_group
Cl Cl2 0.12844(5) 0.18128(4) -0.47636(7) 0.07210(17) Uani d . 1 . .
Cl Cl1 0.25477(6) -0.00598(5) -0.08332(9) 0.0858(2) Uani d . 1 . .
O O2 0.03552(10) 0.37134(10) 0.21164(17) 0.0576(4) Uani d . 1 . .
N N1 0.26481(10) 0.40891(9) 0.16833(17) 0.0389(3) Uani d . 1 . .
C C2 0.33771(12) 0.46887(12) 0.2128(2) 0.0478(4) Uani d . 1 . .
O O1 0.32636(10) 0.53254(10) 0.1281(2) 0.0664(4) Uani d . 1 . .
C C20 0.13277(14) 0.25613(13) -0.3423(2) 0.0488(4) Uani d . 1 . .
C C17 0.14951(12) 0.36840(12) -0.1132(2) 0.0395(3) Uani d . 1 . .
O O3 -0.01433(13) 0.24011(13) 0.0838(2) 0.0784(5) Uani d . 1 . .
C C19 0.08085(13) 0.23746(14) -0.2795(2) 0.0496(4) Uani d . 1 . .
H H19 0.0403 0.1871 -0.3131 0.059 Uiso calc R 1 . .
C C3 0.27461(12) 0.33000(11) 0.2627(2) 0.0398(3) Uani d . 1 . .
H H3 0.3404 0.3321 0.3604 0.048 Uiso calc R 1 . .
C C7 0.16844(11) 0.42629(12) 0.0235(2) 0.0398(3) Uani d . 1 . .
H H7 0.1680 0.4894 -0.0058 0.048 Uiso calc R 1 . .
C C4 0.20259(13) 0.33908(12) 0.3092(2) 0.0457(4) Uani d . 1 . .
H H4A 0.1924 0.2803 0.3393 0.055 Uiso calc R 1 . .
H H4B 0.2301 0.3785 0.4003 0.055 Uiso calc R 1 . .
C C11 0.26760(11) 0.24311(10) 0.17759(19) 0.0391(3) Uani d . 1 . .
C C18 0.08892(12) 0.29388(13) -0.1653(2) 0.0442(4) Uani d . 1 . .
H H18 0.0531 0.2815 -0.1229 0.053 Uiso calc R 1 . .
C C21 0.19096(16) 0.33134(13) -0.2975(3) 0.0539(5) Uani d . 1 . .
H H21 0.2246 0.3444 -0.3435 0.065 Uiso calc R 1 . .
C C16 0.32496(13) 0.23387(13) 0.1197(2) 0.0492(4) Uani d . 1 . .
H H16 0.3668 0.2807 0.1349 0.059 Uiso calc R 1 . .
C C15 0.32233(15) 0.15862(14) 0.0411(3) 0.0557(5) Uani d . 1 . .
H H15 0.3611 0.1545 0.0022 0.067 Uiso calc R 1 . .
C C5 0.10804(13) 0.37564(13) 0.1803(2) 0.0446(4) Uani d . 1 . .
C C12 0.20837(14) 0.17175(12) 0.1571(2) 0.0462(4) Uani d . 1 . .
H H12 0.1699 0.1757 0.1966 0.055 Uiso calc R 1 . .
C C22 0.19884(14) 0.38696(13) -0.1840(2) 0.0497(4) Uani d . 1 . .
H H22 0.2380 0.4382 -0.1537 0.060 Uiso calc R 1 . .
C C6 0.08920(12) 0.41668(12) 0.0530(2) 0.0437(4) Uani d . 1 . .
C C14 0.26133(15) 0.08872(13) 0.0203(2) 0.0518(4) Uani d . 1 . .
C C13 0.20498(15) 0.09451(14) 0.0792(2) 0.0536(4) Uani d . 1 . .
H H13 0.1648 0.0467 0.0666 0.064 Uiso calc R 1 . .
C C9 -0.02127(14) 0.29704(16) 0.1591(3) 0.0569(5) Uani d . 1 . .
C C8 -0.00692(15) 0.45758(17) -0.0687(3) 0.0646(5) Uani d . 1 . .
H H8A -0.0584 0.4164 -0.0930 0.097 Uiso calc R 1 . .
H H8B -0.0091 0.4697 -0.1627 0.097 Uiso calc R 1 . .
H H8C -0.0152 0.5130 -0.0289 0.097 Uiso calc R 1 . .
C C1 0.43369(16) 0.45659(18) 0.3692(3) 0.0773(7) Uani d . 1 . .
H H1A 0.4787 0.5024 0.3819 0.116 Uiso calc R 1 . .
H H1B 0.4598 0.3981 0.3727 0.116 Uiso calc R 1 . .
H H1C 0.4239 0.4615 0.4528 0.116 Uiso calc R 1 . .
C C10 -0.0915(2) 0.2967(2) 0.2046(4) 0.0833(8) Uani d . 1 . .
H H10A -0.1459 0.3350 0.1341 0.125 Uiso calc R 1 . .
H H10B -0.0599 0.3187 0.3108 0.125 Uiso calc R 1 . .
H H10C -0.1143 0.2363 0.1985 0.125 Uiso calc R 1 . .

loop_
_atom_site_aniso_label
_atom_site_aniso_U_11
_atom_site_aniso_U_22
_atom_site_aniso_U_33
_atom_site_aniso_U_12
_atom_site_aniso_U_13
_atom_site_aniso_U_23
Cl2 0.0966(4) 0.0705(3) 0.0709(3) -0.0064(3) 0.0603(3) -0.0127(3)
Cl1 0.1101(5) 0.0630(3) 0.0896(4) 0.0059(3) 0.0595(4) -0.0197(3)
O2 0.0616(8) 0.0641(9) 0.0680(9) -0.0104(7) 0.0490(8) -0.0149(7)
N1 0.0354(6) 0.0352(6) 0.0391(7) -0.0014(6) 0.0166(6) 0.0038(6)
C2 0.0403(9) 0.0400(9) 0.0554(11) -0.0051(7) 0.0222(9) -0.0003(8)
O1 0.0557(8) 0.0515(8) 0.0809(11) -0.0070(6) 0.0317(8) 0.0186(8)
C20 0.0537(10) 0.0509(10) 0.0419(9) 0.0050(9) 0.0269(9) 0.0031(8)
C17 0.0355(7) 0.0441(9) 0.0363(8) 0.0034(7) 0.0186(7) 0.0069(7)
O3 0.0740(10) 0.0830(11) 0.0867(12) -0.0323(9) 0.0504(10) -0.0365(10)
C19 0.0419(9) 0.0561(11) 0.0468(10) -0.0072(8) 0.0226(8) -0.0041(8)
C3 0.0401(8) 0.0393(8) 0.0349(8) -0.0014(7) 0.0179(7) 0.0031(6)
C7 0.0383(8) 0.0390(8) 0.0402(9) 0.0005(7) 0.0211(8) 0.0046(7)
C4 0.0556(10) 0.0439(9) 0.0417(9) -0.0039(8) 0.0299(9) -0.0022(7)
C11 0.0364(8) 0.0363(8) 0.0362(8) 0.0031(6) 0.0154(7) 0.0054(6)
C18 0.0396(8) 0.0535(10) 0.0425(9) -0.0022(7) 0.0249(8) 0.0005(8)
C21 0.0649(11) 0.0550(11) 0.0584(11) 0.0003(9) 0.0447(10) 0.0088(9)
C16 0.0416(9) 0.0492(9) 0.0576(11) 0.0014(8) 0.0284(9) 0.0054(8)
C15 0.0552(11) 0.0560(11) 0.0627(12) 0.0108(9) 0.0372(10) 0.0038(9)
C5 0.0480(9) 0.0459(9) 0.0488(10) -0.0057(7) 0.0326(8) -0.0114(8)
C12 0.0522(9) 0.0416(9) 0.0519(10) 0.0010(8) 0.0335(9) 0.0043(8)
C22 0.0562(10) 0.0459(10) 0.0548(11) -0.0036(8) 0.0360(10) 0.0056(8)
C6 0.0387(8) 0.0449(9) 0.0479(10) -0.0021(7) 0.0246(8) -0.0063(8)
C14 0.0596(11) 0.0439(9) 0.0473(10) 0.0126(8) 0.0273(9) 0.0026(8)
C13 0.0600(11) 0.0434(10) 0.0539(11) -0.0042(8) 0.0299(10) -0.0004(8)
C9 0.0465(10) 0.0690(13) 0.0547(11) -0.0071(9) 0.0283(10) -0.0039(10)
C8 0.0464(10) 0.0793(15) 0.0663(13) 0.0130(10) 0.0305(10) 0.0061(11)
C1 0.0444(11) 0.0672(15) 0.0794(17) -0.0147(10) 0.0100(11) 0.0094(12)
C10 0.0653(14) 0.105(2) 0.100(2) -0.0069(15) 0.0590(16) 0.0042(17)

loop_
_atom_type_symbol
_atom_type_description
_atom_type_scat_dispersion_real
_atom_type_scat_dispersion_imag
_atom_type_scat_source
C C 0.0033 0.0016 'International Tables Vol C Tables 4.2.6.8 and 6.1.1.4'
H H 0.0000 0.0000 'International Tables Vol C Tables 4.2.6.8 and 6.1.1.4'
N N 0.0061 0.0033 'International Tables Vol C Tables 4.2.6.8 and 6.1.1.4'
O O 0.0106 0.0060 'International Tables Vol C Tables 4.2.6.8 and 6.1.1.4'
Cl Cl 0.1484 0.1585 'International Tables Vol C Tables 4.2.6.8 and 6.1.1.4'

loop_
_geom_angle_atom_site_label_1
_geom_angle_atom_site_label_2
_geom_angle_atom_site_label_3
_geom_angle_site_symmetry_1
_geom_angle_site_symmetry_3
_geom_angle
_geom_angle_publ_flag
C9 O2 C5 . . 116.06(15) ?
C2 N1 C7 . . 118.79(14) ?
C2 N1 C3 . . 123.66(14) ?
C7 N1 C3 . . 117.42(13) ?
O1 C2 N1 . . 121.05(17) ?
O1 C2 C1 . . 119.84(18) ?
N1 C2 C1 . . 119.11(17) ?
C19 C20 C21 . . 121.22(17) ?
C19 C20 Cl2 . . 119.27(15) ?
C21 C20 Cl2 . . 119.48(14) ?
C18 C17 C22 . . 117.96(17) ?
C18 C17 C7 . . 122.41(14) ?
C22 C17 C7 . . 119.52(16) ?
C20 C19 C18 . . 119.45(17) ?
C20 C19 H19 . . 120.3 ?
C18 C19 H19 . . 120.3 ?
N1 C3 C4 . . 108.74(14) ?
N1 C3 C11 . . 110.61(13) ?
C4 C3 C11 . . 115.75(14) ?
N1 C3 H3 . . 107.1 ?
C4 C3 H3 . . 107.1 ?
C11 C3 H3 . . 107.1 ?
N1 C7 C6 . . 110.78(13) ?
N1 C7 C17 . . 112.11(14) ?
C6 C7 C17 . . 112.35(14) ?
N1 C7 H7 . . 107.1 ?
C6 C7 H7 . . 107.1 ?
C17 C7 H7 . . 107.1 ?
C5 C4 C3 . . 112.22(14) ?
C5 C4 H4A . . 109.2 ?
C3 C4 H4A . . 109.2 ?
C5 C4 H4B . . 109.2 ?
C3 C4 H4B . . 109.2 ?
H4A C4 H4B . . 107.9 ?
C12 C11 C16 . . 117.53(16) ?
C12 C11 C3 . . 123.71(15) ?
C16 C11 C3 . . 118.74(15) ?
C17 C18 C19 . . 120.89(15) ?
C17 C18 H18 . . 119.6 ?
C19 C18 H18 . . 119.6 ?
C22 C21 C20 . . 119.07(16) ?
C22 C21 H21 . . 120.5 ?
C20 C21 H21 . . 120.5 ?
C15 C16 C11 . . 122.30(17) ?
C15 C16 H16 . . 118.9 ?
C11 C16 H16 . . 118.9 ?
C16 C15 C14 . . 118.94(18) ?
C16 C15 H15 . . 120.5 ?
C14 C15 H15 . . 120.5 ?
C6 C5 O2 . . 119.56(17) ?
C6 C5 C4 . . 127.06(15) ?
O2 C5 C4 . . 113.09(16) ?
C11 C12 C13 . . 121.28(17) ?
C11 C12 H12 . . 119.4 ?
C13 C12 H12 . . 119.4 ?
C21 C22 C17 . . 121.33(18) ?
C21 C22 H22 . . 119.3 ?
C17 C22 H22 . . 119.3 ?
C5 C6 C8 . . 124.46(16) ?
C5 C6 C7 . . 119.81(15) ?
C8 C6 C7 . . 115.73(16) ?
C13 C14 C15 . . 120.48(18) ?
C13 C14 Cl1 . . 119.96(17) ?
C15 C14 Cl1 . . 119.55(15) ?
C14 C13 C12 . . 119.44(18) ?
C14 C13 H13 . . 120.3 ?
C12 C13 H13 . . 120.3 ?
O3 C9 O2 . . 122.43(18) ?
O3 C9 C10 . . 125.6(2) ?
O2 C9 C10 . . 111.9(2) ?
C6 C8 H8A . . 109.5 ?
C6 C8 H8B . . 109.5 ?
H8A C8 H8B . . 109.5 ?
C6 C8 H8C . . 109.5 ?
H8A C8 H8C . . 109.5 ?
H8B C8 H8C . . 109.5 ?
C2 C1 H1A . . 109.5 ?
C2 C1 H1B . . 109.5 ?
H1A C1 H1B . . 109.5 ?
C2 C1 H1C . . 109.5 ?
H1A C1 H1C . . 109.5 ?
H1B C1 H1C . . 109.5 ?
C9 C10 H10A . . 109.5 ?
C9 C10 H10B . . 109.5 ?
H10A C10 H10B . . 109.5 ?
C9 C10 H10C . . 109.5 ?
H10A C10 H10C . . 109.5 ?
H10B C10 H10C . . 109.5 ?

loop_
_geom_bond_atom_site_label_1
_geom_bond_atom_site_label_2
_geom_bond_site_symmetry_2
_geom_bond_distance
_geom_bond_publ_flag
Cl2 C20 . 1.7343(19) ?
Cl1 C14 . 1.725(2) ?
O2 C9 . 1.347(3) ?
O2 C5 . 1.409(2) ?
N1 C2 . 1.354(2) ?
N1 C7 . 1.465(2) ?
N1 C3 . 1.466(2) ?
C2 O1 . 1.222(2) ?
C2 C1 . 1.503(3) ?
C20 C19 . 1.361(2) ?
C20 C21 . 1.372(3) ?
C17 C18 . 1.381(3) ?
C17 C22 . 1.391(2) ?
C17 C7 . 1.516(2) ?
O3 C9 . 1.191(3) ?
C19 C18 . 1.381(3) ?
C19 H19 . 0.9300 ?
C3 C4 . 1.519(2) ?
C3 C11 . 1.521(2) ?
C3 H3 . 0.9800 ?
C7 C6 . 1.510(2) ?
C7 H7 . 0.9800 ?
C4 C5 . 1.470(3) ?
C4 H4A . 0.9700 ?
C4 H4B . 0.9700 ?
C11 C12 . 1.375(2) ?
C11 C16 . 1.381(2) ?
C18 H18 . 0.9300 ?
C21 C22 . 1.369(3) ?
C21 H21 . 0.9300 ?
C16 C15 . 1.361(3) ?
C16 H16 . 0.9300 ?
C15 C14 . 1.377(3) ?
C15 H15 . 0.9300 ?
C5 C6 . 1.307(3) ?
C12 C13 . 1.378(3) ?
C12 H12 . 0.9300 ?
C22 H22 . 0.9300 ?
C6 C8 . 1.490(3) ?
C14 C13 . 1.369(3) ?
C13 H13 . 0.9300 ?
C9 C10 . 1.475(3) ?
C8 H8A . 0.9600 ?
C8 H8B . 0.9600 ?
C8 H8C . 0.9600 ?
C1 H1A . 0.9600 ?
C1 H1B . 0.9600 ?
C1 H1C . 0.9600 ?
C10 H10A . 0.9600 ?
C10 H10B . 0.9600 ?
C10 H10C . 0.9600 ?

loop_
_geom_hbond_atom_site_label_D
_geom_hbond_atom_site_label_H
_geom_hbond_atom_site_label_A
_geom_hbond_site_symmetry_A
_geom_hbond_distance_DH
_geom_hbond_distance_HA
_geom_hbond_distance_DA
_geom_hbond_angle_DHA
C3 H3 O3 4 0.98 2.44 3.341(3) 152
C4 H4B O1 2_565 0.97 2.35 3.308(3) 169
C7 H7 O1 . 0.98 2.26 2.701(2) 106

loop_
_geom_torsion_atom_site_label_1
_geom_torsion_atom_site_label_2
_geom_torsion_atom_site_label_3
_geom_torsion_atom_site_label_4
_geom_torsion_site_symmetry_1
_geom_torsion_site_symmetry_2
_geom_torsion_site_symmetry_3
_geom_torsion_site_symmetry_4
_geom_torsion
_geom_torsion_publ_flag
C7 N1 C2 O1 . . . . -5.9(3) ?
C3 N1 C2 O1 . . . . 178.46(18) ?
C7 N1 C2 C1 . . . . 173.89(19) ?
C3 N1 C2 C1 . . . . -1.8(3) ?
C21 C20 C19 C18 . . . . -1.8(3) ?
Cl2 C20 C19 C18 . . . . 175.93(15) ?
C2 N1 C3 C4 . . . . 117.77(18) ?
C7 N1 C3 C4 . . . . -57.97(18) ?
C2 N1 C3 C11 . . . . -114.08(18) ?
C7 N1 C3 C11 . . . . 70.18(18) ?
C2 N1 C7 C6 . . . . -130.70(16) ?
C3 N1 C7 C6 . . . . 45.2(2) ?
C2 N1 C7 C17 . . . . 102.91(18) ?
C3 N1 C7 C17 . . . . -81.14(17) ?
C18 C17 C7 N1 . . . . 103.99(18) ?
C22 C17 C7 N1 . . . . -72.1(2) ?
C18 C17 C7 C6 . . . . -21.5(2) ?
C22 C17 C7 C6 . . . . 162.36(16) ?
N1 C3 C4 C5 . . . . 39.76(19) ?
C11 C3 C4 C5 . . . . -85.43(19) ?
N1 C3 C11 C12 . . . . -131.11(17) ?
C4 C3 C11 C12 . . . . -6.9(2) ?
N1 C3 C11 C16 . . . . 50.2(2) ?
C4 C3 C11 C16 . . . . 174.38(15) ?
C22 C17 C18 C19 . . . . 2.7(3) ?
C7 C17 C18 C19 . . . . -173.48(16) ?
C20 C19 C18 C17 . . . . -0.6(3) ?
C19 C20 C21 C22 . . . . 1.9(3) ?
Cl2 C20 C21 C22 . . . . -175.81(16) ?
C12 C11 C16 C15 . . . . 1.7(3) ?
C3 C11 C16 C15 . . . . -179.45(18) ?
C11 C16 C15 C14 . . . . -0.8(3) ?
C9 O2 C5 C6 . . . . 93.2(2) ?
C9 O2 C5 C4 . . . . -92.5(2) ?
C3 C4 C5 C6 . . . . -15.7(3) ?
C3 C4 C5 O2 . . . . 170.56(14) ?
C16 C11 C12 C13 . . . . -1.2(3) ?
C3 C11 C12 C13 . . . . -179.91(18) ?
C20 C21 C22 C17 . . . . 0.3(3) ?
C18 C17 C22 C21 . . . . -2.6(3) ?
C7 C17 C22 C21 . . . . 173.71(17) ?
O2 C5 C6 C8 . . . . -2.5(3) ?
C4 C5 C6 C8 . . . . -175.8(2) ?
O2 C5 C6 C7 . . . . 176.44(15) ?
C4 C5 C6 C7 . . . . 3.1(3) ?
N1 C7 C6 C5 . . . . -16.0(2) ?
C17 C7 C6 C5 . . . . 110.29(17) ?
N1 C7 C6 C8 . . . . 163.06(16) ?
C17 C7 C6 C8 . . . . -70.7(2) ?
C16 C15 C14 C13 . . . . -0.7(3) ?
C16 C15 C14 Cl1 . . . . 178.36(16) ?
C15 C14 C13 C12 . . . . 1.2(3) ?
Cl1 C14 C13 C12 . . . . -177.82(16) ?
C11 C12 C13 C14 . . . . -0.3(3) ?
C5 O2 C9 O3 . . . . -3.6(3) ?
C5 O2 C9 C10 . . . . 177.1(2) ?
